data_1540019
loop_
_publ_author_name
'Liu, Ke'
'Li, Huanhuan'
'Zhang, Xuejing'
'Shi, Wei'
'Cheng, Peng'

_publ_section_title
;
 Constraining and Tuning the Coordination Geometry of a Lanthanide Ion in
 Metal-Organic Frameworks: Approach toward a Single-Molecule Magnet.
;
_journal_issue 21
_journal_name_full 'Inorganic chemistry'
_journal_page_first 10224
_journal_page_last 10231
_journal_paper_doi 10.1021/acs.inorgchem.5b01356
_journal_volume 54
_journal_year 2015
_chemical_formula_moiety 'C26 H28 Dy2 N2 O19'
_chemical_formula_sum 'C26 H28 Dy2 N2 O19'
_chemical_formula_weight 997.50
_space_group_IT_number 15
_space_group_name_Hall '-C 2yc'
_space_group_name_H-M_alt 'C 1 2/c 1'
_symmetry_cell_setting monoclinic
_symmetry_space_group_name_Hall '-C 2yc'
_symmetry_space_group_name_H-M 'C 1 2/c 1'
_atom_sites_solution_hydrogens geom
_atom_sites_solution_primary direct
_atom_sites_solution_secondary difmap
_audit_creation_method
;
Olex2 1.2
(compiled 2014.03.20 svn.r2914 for OlexSys, GUI svn.r4816)
;
_cell_angle_alpha 90.00
_cell_angle_beta 102.18(3)
_cell_angle_gamma 90.00
_cell_formula_units_Z 4
_cell_length_a 18.465(5)
_cell_length_b 9.2442(14)
_cell_length_c 19.699(5)
_cell_measurement_temperature 293(2)
_cell_measurement_theta_max 28.9324
_cell_measurement_theta_min 2.4286
_cell_volume 3286.8(14)
_computing_cell_refinement
;
CrysAlisPro, Agilent Technologies,
Version 1.171.35.19 (release 27-10-2011 CrysAlis171 .NET)
(compiled Oct 27 2011,15:02:11)
;
_computing_data_collection
;
CrysAlisPro, Agilent Technologies,
Version 1.171.35.19 (release 27-10-2011 CrysAlis171 .NET)
(compiled Oct 27 2011,15:02:11)
;
_computing_data_reduction
;
CrysAlisPro, Agilent Technologies,
Version 1.171.35.19 (release 27-10-2011 CrysAlis171 .NET)
(compiled Oct 27 2011,15:02:11)
;
_computing_molecular_graphics 'Olex2 (Dolomanov et al., 2009)'
_computing_publication_material 'Olex2 (Dolomanov et al., 2009)'
_computing_structure_refinement 'XL (Sheldrick, 2008)'
_computing_structure_solution 'XS (Sheldrick, 2008)'
_diffrn_ambient_temperature 293(2)
_diffrn_measured_fraction_theta_full 0.999
_diffrn_measured_fraction_theta_max 0.999
_diffrn_measurement_device_type 'SuperNova, Single source at offset), Eos'
_diffrn_measurement_method '\w scans'
_diffrn_radiation_monochromator mirror
_diffrn_radiation_source 'SuperNova (Mo) X-ray Source'
_diffrn_radiation_type MoK\a
_diffrn_radiation_wavelength 0.71073
_diffrn_reflns_av_R_equivalents 0.0612
_diffrn_reflns_av_sigmaI/netI 0.0867
_diffrn_reflns_limit_h_max 21
_diffrn_reflns_limit_h_min -21
_diffrn_reflns_limit_k_max 9
_diffrn_reflns_limit_k_min -10
_diffrn_reflns_limit_l_max 23
_diffrn_reflns_limit_l_min -15
_diffrn_reflns_number 5599
_diffrn_reflns_theta_full 25.01
_diffrn_reflns_theta_max 25.01
_diffrn_reflns_theta_min 2.60
_exptl_absorpt_coefficient_mu 4.597
_exptl_absorpt_correction_T_max 0.795
_exptl_absorpt_correction_T_min 0.415
_exptl_absorpt_correction_type multi-scan
_exptl_absorpt_process_details
;
CrysAlisPro, Agilent Technologies,
Version 1.171.35.19 (release 27-10-2011 CrysAlis171 .NET)
(compiled Oct 27 2011,15:02:11)
Empirical absorption correction using spherical harmonics,
 implemented in SCALE3 ABSPACK scaling algorithm.
;
_exptl_crystal_density_diffrn 2.016
_exptl_crystal_density_method 'not measured'
_exptl_crystal_description flaky
_exptl_crystal_F_000 1928
_exptl_crystal_size_max 0.20
_exptl_crystal_size_mid 0.20
_exptl_crystal_size_min 0.05
_refine_diff_density_max 3.029
_refine_diff_density_min -2.687
_refine_diff_density_rms 0.290
_refine_ls_extinction_method none
_refine_ls_goodness_of_fit_ref 1.145
_refine_ls_hydrogen_treatment mixed
_refine_ls_matrix_type full
_refine_ls_number_parameters 228
_refine_ls_number_reflns 2893
_refine_ls_number_restraints 50
_refine_ls_restrained_S_all 1.142
_refine_ls_R_factor_all 0.0974
_refine_ls_R_factor_gt 0.0705
_refine_ls_shift/su_max 0.000
_refine_ls_shift/su_mean 0.000
_refine_ls_structure_factor_coef Fsqd
_refine_ls_weighting_details 'calc w=1/[\s^2^(Fo^2^)+(0.0918P)^2^+63.3123P] where P=(Fo^2^+2Fc^2^)/3'
_refine_ls_weighting_scheme calc
_refine_ls_wR_factor_gt 0.1792
_refine_ls_wR_factor_ref 0.1965
_reflns_number_gt 2048
_reflns_number_total 2893
_reflns_threshold_expression >2sigma(I)
_cod_data_source_file ic5b01356_si_002.cif
_cod_data_source_block 2
_cod_depositor_comments 'Adding full bibliography for 1540018--1540020.cif.'
_cod_original_cell_volume 3286.7(13)
_cod_database_code 1540019
_olex2_refinement_description
;
1. Fixed Uiso
 At 1.2 times of:
  All C(H) groups
 At 1.5 times of:
  All O(H) groups
2. Uiso/Uaniso restraints and constraints
 C11 \\sim N1: within 1.7A with sigma of 0.001 and sigma for
terminal atoms of 0.002
 N1 \\sim C10: within 1.7A with sigma of 0.001 and sigma for
terminal atoms of 0.002
 CC \\sim C3: within 1.7A with sigma of 0.005 and sigma for
terminal atoms of 0.01
Uanis(C4) \\sim Ueq: with sigma of 0.005 and sigma for terminal atoms of 0.01
Uanis(C11) \\sim Ueq: with sigma of 0.005 and sigma for terminal atoms of 0.01
Uanis(C10) \\sim Ueq: with sigma of 0.005 and sigma for terminal atoms of 0.01
Uanis(C12) \\sim Ueq: with sigma of 0.005 and sigma for terminal atoms of 0.01
Uanis(O7) \\sim Ueq: with sigma of 0.005 and sigma for terminal atoms of 0.01
3.a Rotating group:
C11(H11A,H11B,H11C), C12(H12A,H12B,H12C), C4(H4A,H4B,H4C),O3(H3)
3.b Aromatic/amide H refined with riding coordinates:
 C3(H3), C8(H8), C7(H7), C10(H10)
;

loop_
_symmetry_equiv_pos_as_xyz
'x, y, z'
'-x, y, -z+1/2'
'x+1/2, y+1/2, z'
'-x+1/2, y+1/2, -z+1/2'
'-x, -y, -z'
'x, -y, z-1/2'
'-x+1/2, -y+1/2, -z'
'x+1/2, -y+1/2, z-1/2'

loop_
_atom_site_label
_atom_site_type_symbol
_atom_site_fract_x
_atom_site_fract_y
_atom_site_fract_z
_atom_site_U_iso_or_equiv
_atom_site_adp_type
_atom_site_occupancy
_atom_site_symmetry_multiplicity
_atom_site_calc_flag
_atom_site_refinement_flags
Dy1 Dy 0.02077(4) 0.21845(8) -0.00485(3) 0.0312(3) Uani 1 1 d .
O7 O 0.1124(6) 0.2870(12) 0.0993(5) 0.039(2) Uani 1 1 d U
O10 O 0.2770(5) -0.0162(10) 0.0424(5) 0.029(2) Uani 1 1 d .
C7 C 0.2487(9) -0.2275(17) 0.0862(7) 0.034(3) Uani 1 1 d .
H7 H 0.2218 -0.3028 0.1002 0.041 Uiso 1 1 calc R
O9 O 0.1308(5) 0.0731(11) 0.0087(5) 0.036(2) Uani 1 1 d .
O2 O 0.0205(5) 0.1494(13) -0.1205(4) 0.032(2) Uani 1 1 d .
O4 O -0.0987(5) 0.1427(12) -0.0458(5) 0.037(2) Uani 1 1 d .
O8 O -0.0027(5) 0.0627(12) 0.0761(4) 0.035(2) Uani 1 1 d .
C10 C 0.1787(11) 0.308(2) 0.0993(10) 0.059(3) Uani 1 1 d U
H10 H 0.1909 0.3289 0.0570 0.071 Uiso 1 1 calc R
O6 O -0.0347(5) 0.3847(11) 0.0575(4) 0.034(2) Uani 1 1 d .
C8 C 0.3259(8) -0.2237(18) 0.0905(7) 0.034(3) Uani 1 1 d .
H8 H 0.3598 -0.2959 0.1081 0.041 Uiso 1 1 calc R
O5 O 0.0920(5) 0.4006(11) -0.0354(5) 0.034(2) Uani 1 1 d .
C6 C 0.2211(8) -0.0991(17) 0.0575(6) 0.033(3) Uani 1 1 d .
C5 C 0.1423(8) -0.0526(17) 0.0348(7) 0.032(3) Uani 1 1 d .
O3 O -0.0630(7) 0.3933(15) -0.0903(6) 0.060(3) Uani 1 1 d D
H3 H -0.094(5) 0.37(2) -0.0657(19) 0.090 Uiso 1 1 d D
C9 C 0.3414(9) -0.0942(17) 0.0639(6) 0.035(3) Uani 1 1 d .
N1 N 0.2331(9) 0.3018(17) 0.1541(8) 0.059(3) Uani 1 1 d U
O1 O 0.0000 0.0380(14) -0.2500 0.024(3) Uani 1 2 d S
C2 C 0.0017(7) -0.0486(15) -0.1947(7) 0.025(2) Uani 1 1 d U
C13 C 0.0902(8) 0.5302(17) -0.0515(7) 0.035(4) Uani 1 1 d .
C4 C -0.0963(13) 0.373(3) -0.1667(11) 0.081(6) Uani 1 1 d DU
H4A H -0.0575 0.3729 -0.1925 0.122 Uiso 1 1 calc R
H4B H -0.1304 0.4497 -0.1828 0.122 Uiso 1 1 calc R
H4C H -0.1220 0.2817 -0.1734 0.122 Uiso 1 1 calc R
C12 C 0.3091(11) 0.323(3) 0.1486(10) 0.070(6) Uani 1 1 d U
H12A H 0.3363 0.2350 0.1604 0.105 Uiso 1 1 calc R
H12B H 0.3309 0.3985 0.1799 0.105 Uiso 1 1 calc R
H12C H 0.3106 0.3502 0.1019 0.105 Uiso 1 1 calc R
C11 C 0.2196(11) 0.266(2) 0.2252(10) 0.061(3) Uani 1 1 d U
H11A H 0.1939 0.3445 0.2415 0.092 Uiso 1 1 calc R
H11B H 0.2661 0.2505 0.2568 0.092 Uiso 1 1 calc R
H11C H 0.1901 0.1796 0.2224 0.092 Uiso 1 1 calc R
C1 C 0.0083(7) 0.0172(19) -0.1262(7) 0.034(4) Uani 1 1 d .
C3 C 0.0009(7) -0.1892(15) -0.2137(7) 0.028(3) Uani 1 1 d U
H3A H 0.0014 -0.2695 -0.1851 0.034 Uiso 1 1 calc R

loop_
_atom_site_aniso_label
_atom_site_aniso_U_11
_atom_site_aniso_U_22
_atom_site_aniso_U_33
_atom_site_aniso_U_23
_atom_site_aniso_U_13
_atom_site_aniso_U_12
Dy1 0.0328(4) 0.0360(5) 0.0283(4) 0.0008(3) 0.0141(3) 0.0015(3)
O7 0.035(4) 0.047(4) 0.038(4) 0.001(4) 0.013(3) 0.002(4)
O10 0.022(5) 0.032(6) 0.034(5) 0.008(4) 0.005(4) 0.007(4)
C7 0.052(10) 0.031(8) 0.025(7) 0.004(7) 0.020(7) -0.002(7)
O9 0.035(6) 0.036(6) 0.039(5) -0.004(5) 0.015(4) 0.015(5)
O2 0.018(5) 0.054(7) 0.025(5) -0.001(5) 0.006(4) 0.001(5)
O4 0.035(6) 0.037(6) 0.042(6) 0.011(5) 0.013(5) 0.002(5)
O8 0.044(6) 0.043(6) 0.026(5) 0.007(5) 0.023(4) 0.001(5)
C10 0.056(4) 0.071(5) 0.053(4) 0.005(4) 0.016(3) 0.004(4)
O6 0.029(5) 0.045(7) 0.033(5) 0.007(5) 0.019(4) 0.009(5)
C8 0.031(8) 0.047(9) 0.026(7) -0.004(7) 0.006(6) 0.005(7)
O5 0.026(5) 0.034(6) 0.042(6) 0.001(5) 0.007(4) -0.001(5)
C6 0.035(8) 0.044(9) 0.024(7) 0.001(7) 0.016(6) 0.005(7)
C5 0.042(9) 0.026(8) 0.030(7) -0.004(7) 0.013(6) 0.012(7)
O3 0.067(9) 0.071(10) 0.044(6) 0.000(6) 0.016(6) 0.009(7)
C9 0.048(9) 0.037(9) 0.018(6) 0.005(7) 0.008(6) 0.004(8)
N1 0.056(4) 0.071(5) 0.053(4) 0.005(4) 0.016(3) 0.004(4)
O1 0.030(7) 0.028(7) 0.014(6) 0.000 0.004(5) 0.000
C2 0.020(5) 0.028(6) 0.029(5) 0.000(5) 0.009(4) 0.002(5)
C13 0.050(10) 0.039(10) 0.018(7) -0.007(7) 0.016(6) 0.002(8)
C4 0.082(10) 0.079(10) 0.078(9) -0.013(8) 0.010(8) -0.001(8)
C12 0.050(8) 0.096(10) 0.066(9) 0.011(8) 0.017(7) 0.001(8)
C11 0.057(4) 0.073(5) 0.055(4) 0.005(4) 0.015(4) 0.003(4)
C1 0.015(7) 0.054(11) 0.032(8) 0.006(8) 0.005(6) -0.004(7)
C3 0.024(5) 0.031(6) 0.031(5) 0.005(5) 0.008(4) 0.001(5)

loop_
_atom_type_symbol
_atom_type_description
_atom_type_scat_dispersion_real
_atom_type_scat_dispersion_imag
_atom_type_scat_source
C C 0.0033 0.0016 'International Tables Vol C Tables 4.2.6.8 and 6.1.1.4'
H H 0.0000 0.0000 'International Tables Vol C Tables 4.2.6.8 and 6.1.1.4'
Dy Dy -0.1892 4.4098 'International Tables Vol C Tables 4.2.6.8 and 6.1.1.4'
N N 0.0061 0.0033 'International Tables Vol C Tables 4.2.6.8 and 6.1.1.4'
O O 0.0106 0.0060 'International Tables Vol C Tables 4.2.6.8 and 6.1.1.4'

loop_
_geom_angle_atom_site_label_1
_geom_angle_atom_site_label_2
_geom_angle_atom_site_label_3
_geom_angle
_geom_angle_site_symmetry_1
_geom_angle_site_symmetry_3
O8 Dy1 O5 149.3(4) . .
O8 Dy1 O4 74.9(4) . .
O5 Dy1 O4 134.0(3) . .
O8 Dy1 O6 83.0(3) . .
O5 Dy1 O6 89.6(3) . .
O4 Dy1 O6 83.7(4) . .
O8 Dy1 O2 123.1(4) . .
O5 Dy1 O2 80.3(4) . .
O4 Dy1 O2 76.8(3) . .
O6 Dy1 O2 140.6(3) . .
O8 Dy1 O9 81.3(3) . .
O5 Dy1 O9 85.5(4) . .
O4 Dy1 O9 126.6(4) . .
O6 Dy1 O9 139.8(3) . .
O2 Dy1 O9 77.6(3) . .
O8 Dy1 O7 77.0(4) . .
O5 Dy1 O7 72.3(3) . .
O4 Dy1 O7 144.7(3) . .
O6 Dy1 O7 72.0(3) . .
O2 Dy1 O7 137.5(3) . .
O9 Dy1 O7 68.5(3) . .
O8 Dy1 O3 132.7(4) . .
O5 Dy1 O3 70.7(4) . .
O4 Dy1 O3 64.2(4) . .
O6 Dy1 O3 70.4(3) . .
O2 Dy1 O3 70.3(4) . .
O9 Dy1 O3 142.6(3) . .
O7 Dy1 O3 126.4(4) . .
O8 Dy1 C1 100.0(4) . .
O5 Dy1 C1 101.5(4) . .
O4 Dy1 C1 67.9(3) . .
O6 Dy1 C1 149.2(3) . .
O2 Dy1 C1 23.2(4) . .
O9 Dy1 C1 70.3(3) . .
O7 Dy1 C1 138.7(3) . .
O3 Dy1 C1 86.2(4) . .
C10 O7 Dy1 123.2(11) . .
C6 O10 C9 106.4(11) . .
C6 C7 C8 106.7(13) . .
C5 O9 Dy1 128.4(9) . .
C1 O2 Dy1 108.4(9) . .
C5 O4 Dy1 140.8(10) 5 .
C1 O8 Dy1 172.5(10) 5 .
O7 C10 N1 125.3(17) . .
C13 O6 Dy1 142.1(9) 5_565 .
C9 C8 C7 106.9(14) . .
C13 O5 Dy1 142.4(10) . .
C7 C6 O10 110.1(12) . .
C7 C6 C5 129.0(14) . .
O10 C6 C5 120.4(13) . .
O4 C5 O9 130.0(14) 5 .
O4 C5 C6 113.0(13) 5 .
O9 C5 C6 117.0(14) . .
C4 O3 Dy1 128.9(12) . .
C8 C9 O10 110.0(13) . .
C8 C9 C13 132.8(14) . 7
O10 C9 C13 117.1(12) . 7
C10 N1 C12 121.3(16) . .
C10 N1 C11 121.6(16) . .
C12 N1 C11 117.0(15) . .
C2 O1 C2 107.1(15) . 2_554
O1 C2 C3 110.6(12) . .
O1 C2 C1 118.9(13) . .
C3 C2 C1 130.5(13) . .
O5 C13 O6 126.6(14) . 5_565
O5 C13 C9 117.3(14) . 7
O6 C13 C9 116.1(14) 5_565 7
O2 C1 O8 123.4(14) . 5
O2 C1 C2 118.1(13) . .
O8 C1 C2 118.5(15) 5 .
O2 C1 Dy1 48.4(7) . .
O8 C1 Dy1 75.1(8) 5 .
C2 C1 Dy1 166.2(11) . .
C2 C3 C3 105.9(8) . 2_554

loop_
_geom_bond_atom_site_label_1
_geom_bond_atom_site_label_2
_geom_bond_distance
_geom_bond_site_symmetry_2
Dy1 O8 2.258(9) .
Dy1 O5 2.293(10) .
Dy1 O4 2.293(10) .
Dy1 O6 2.335(9) .
Dy1 O2 2.364(8) .
Dy1 O9 2.404(9) .
Dy1 O7 2.452(11) .
Dy1 O3 2.596(13) .
Dy1 C1 2.999(16) .
O7 C10 1.24(2) .
O10 C6 1.369(16) .
O10 C9 1.378(17) .
C7 C6 1.37(2) .
C7 C8 1.41(2) .
O9 C5 1.270(18) .
O2 C1 1.243(18) .
O4 C5 1.208(17) 5
O8 C1 1.254(17) 5
C10 N1 1.31(2) .
O6 C13 1.278(17) 5_565
C8 C9 1.36(2) .
O5 C13 1.238(17) .
C6 C5 1.49(2) .
C5 O4 1.208(17) 5
O3 C4 1.51(2) .
C9 C13 1.46(2) 7
N1 C12 1.44(2) .
N1 C11 1.51(2) .
O1 C2 1.347(15) .
O1 C2 1.347(15) 2_554
C2 C3 1.352(19) .
C2 C1 1.46(2) .
C13 O6 1.278(17) 5_565
C13 C9 1.46(2) 7
C1 O8 1.254(17) 5
C3 C3 1.42(3) 2_554
